data_2101642
loop_
_publ_author_name
'Lee, Chi-Rung'
'Wang, Chih-Chieh'
'Wang, Yu'

_publ_section_title
;
 Structural relationship of various squarates
;
_journal_issue 6
_journal_name_full 'Acta Crystallographica Section B'
_journal_page_first 966
_journal_page_last 975
_journal_paper_doi 10.1107/S0108768196009639
_journal_volume 52
_journal_year 1996
_chemical_formula_moiety '[Mn (H C4 O4 )2 (H2 O )4 ]'
_chemical_formula_sum 'C8 H10 Mn O12'
_chemical_formula_weight 353.09
_chemical_name_systematic ?
_space_group_IT_number 2
_symmetry_cell_setting triclinic
_symmetry_space_group_name_Hall '-P 1'
_symmetry_space_group_name_H-M 'P -1'
_cell_angle_alpha 67.07(2)
_cell_angle_beta 77.26(3)
_cell_angle_gamma 74.46(4)
_cell_formula_units_Z 1
_cell_length_a 5.194(3)
_cell_length_b 7.454(2)
_cell_length_c 8.9007(18)
_cell_measurement_reflns_used 25
_cell_measurement_temperature 298
_cell_measurement_theta_max 19.46
_cell_measurement_theta_min 9.56
_cell_volume 303.1(2)
_computing_data_reduction ' NRCVAX DATRD2 (Gabe, Le Page, Charland, Lee & White, 1989)'
_computing_molecular_graphics ' NRCVAX (Gabe, Le Page, Charland, Lee & White, 1989)'
_computing_publication_material ' NRCVAX TABLES (Gabe, Le Page, Charland, Lee & White, 1989)'
_computing_structure_refinement ' NRCVAX LSTSQ (Gabe, Le Page, Charland, Lee & White, 1989)'
_computing_structure_solution ' NRCVAX SOLVER (Gabe, Le Page, Charland, Lee & White, 1989)'
_diffrn_ambient_temperature 298
_diffrn_measurement_device 'Nonius CAD-4    '
_diffrn_measurement_method '\q/2\q b/P/b '
_diffrn_radiation_monochromator graphite
_diffrn_radiation_source 'xray tube'
_diffrn_radiation_type MoK\a
_diffrn_radiation_wavelength 0.7107
_diffrn_reflns_av_R_equivalents 0.010
_diffrn_reflns_limit_h_max 6
_diffrn_reflns_limit_h_min -5
_diffrn_reflns_limit_k_max 8
_diffrn_reflns_limit_k_min 0
_diffrn_reflns_limit_l_max 10
_diffrn_reflns_limit_l_min -9
_diffrn_reflns_number 1193
_diffrn_reflns_theta_max 25.00
_diffrn_reflns_theta_min 0.00
_diffrn_standards_decay_% 0.0
_diffrn_standards_interval_time 60
_diffrn_standards_number 3
_exptl_absorpt_coefficient_mu 1.11
_exptl_absorpt_correction_T_max 1.0000
_exptl_absorpt_correction_T_min 0.8834
_exptl_absorpt_correction_type '\y scan (North, Phillips & Mathews, 1968)'
_exptl_crystal_colour 'pale violet'
_exptl_crystal_density_diffrn 1.935
_exptl_crystal_description 'square pyramid'
_exptl_crystal_F_000 179
_exptl_crystal_size_max 0.40
_exptl_crystal_size_mid 0.40
_exptl_crystal_size_min 0.20
_refine_diff_density_max 0.42
_refine_diff_density_min -0.32
_refine_ls_extinction_coef 5.680(842)x10^3^
_refine_ls_extinction_method 'Secondary (Larson, 1970)'
_refine_ls_goodness_of_fit_obs 2.82
_refine_ls_hydrogen_treatment 'H atoms placed in calculated positions'
_refine_ls_matrix_type atomblock
_refine_ls_number_parameters 104
_refine_ls_number_reflns 1021
_refine_ls_R_factor_all 0.024
_refine_ls_R_factor_obs 0.023
_refine_ls_shift/esd_max 0.009
_refine_ls_structure_factor_coef F
_refine_ls_weighting_details 'w = 1/[\s^2^(F) + 0.00005F^2^]'
_refine_ls_weighting_scheme calc
_refine_ls_wR_factor_all 0.029
_refine_ls_wR_factor_obs 0.029
_reflns_number_observed 1021
_reflns_number_total 1064
_reflns_observed_criterion 'Inet > 2.0\s(Inet)'
_cod_data_source_file oa0002.cif
_cod_data_source_block 3
_cod_depositor_comments
;
The following automatic conversions were performed:
'_symmetry_cell_setting' value 'Triclinic' changed to 'triclinic'
according to '/home/saulius/struct/CIF-dictionaries/cif_core.dic'
dictionary named 'cif_core.dic' version 2.4.1 from 2010-06-29.

Automatic conversion script
Id: cif_fix_enum 1527 2010-12-29 10:47:43Z saulius 

The following automatic conversions were performed:

'_symmetry_cell_setting' value 'Triclinic' changed to 'triclinic'
according to /home/saulius/struct/CIF-dictionaries/cif_core.dic
dictionary named 'cif_core.dic' version 2.4.1 from 2010-06-29.

Automatic conversion script
Id: cif_fix_values 1715 2011-07-08 13:25:40Z adriana 

The following automatic conversions were performed:

'_refine_ls_weighting_scheme' value '1/[\s^2^(F) + 0.00005F^2^]' was
changed to 'calc'. New tag '_refine_ls_weighting_details' was
created. The value of the new tag was set to 'w = 1/[\s^2^(F) +
0.00005F^2^]'.

Automatic conversion script
Id: cif_fix_values 3143 2015-03-26 13:38:13Z robertas 
;
_cod_database_code 2101642

loop_
_symmetry_equiv_pos_as_xyz
x,y,z
-x,-y,-z

loop_
_atom_site_aniso_label
_atom_site_aniso_U_11
_atom_site_aniso_U_22
_atom_site_aniso_U_33
_atom_site_aniso_U_12
_atom_site_aniso_U_13
_atom_site_aniso_U_23
_atom_site_aniso_type_symbol
Mn 0.0158(2) 0.0262(2) 0.0199(2) 0.00173(14) -0.00348(14) -0.01405(16) Mn
O1 0.0280(7) 0.0406(8) 0.0277(7) 0.0032(6) 0.0007(6) -0.0240(6) O
O2 0.0170(6) 0.0328(7) 0.0228(6) 0.0082(5) -0.0092(5) -0.0162(5) O
O3 0.0185(7) 0.0367(7) 0.0273(7) 0.0089(5) -0.0061(5) -0.0226(6) O
O4 0.0257(7) 0.0335(7) 0.0287(7) 0.0079(5) -0.0155(5) -0.0176(5) O
O5 0.0205(7) 0.0458(8) 0.0230(7) 0.0044(6) -0.0062(5) -0.0174(6) O
O6 0.0226(7) 0.0263(6) 0.0242(6) 0.0010(5) -0.0074(5) -0.0123(5) O
C1 0.0169(8) 0.0219(8) 0.0176(8) -0.0008(7) -0.0005(7) -0.0098(6) C
C2 0.0153(8) 0.0211(8) 0.0187(8) 0.0002(7) -0.0028(6) -0.0096(6) C
C3 0.0148(8) 0.0210(8) 0.0201(8) 0.0015(7) -0.0045(6) -0.0105(7) C
C4 0.0191(9) 0.0208(8) 0.0183(8) 0.0004(7) -0.0050(7) -0.0088(6) C

loop_
_atom_site_label
_atom_site_fract_x
_atom_site_fract_y
_atom_site_fract_z
_atom_site_U_iso_or_equiv
_atom_site_thermal_displace_type
_atom_site_refinement_flags
_atom_site_type_symbol
Mn 0.00000 0.00000 0.00000 0.0198(2) Uani S Mn
O1 -0.2644(3) 0.08393(19) 0.19483(15) 0.0312(7) Uani . O
O2 -0.1905(2) 0.12550(17) 0.53121(14) 0.0238(7) Uani . O
O3 -0.7702(2) 0.41116(18) 0.53525(15) 0.0264(7) Uani . O
O4 -0.8486(3) 0.37775(18) 0.19381(15) 0.0280(7) Uani . O
O5 0.2743(3) -0.1839(2) 0.17426(14) 0.0298(7) Uani . O
O6 -0.1833(2) -0.26153(17) 0.06381(14) 0.0238(7) Uani . O
C1 -0.3984(3) 0.1799(2) 0.28185(19) 0.0188(9) Uani . C
C2 -0.3697(3) 0.2002(2) 0.4324(2) 0.0183(8) Uani . C
C3 -0.6297(3) 0.3283(2) 0.4351(2) 0.0183(8) Uani . C
C4 -0.6669(3) 0.3138(2) 0.28203(19) 0.0193(9) Uani . C
H1 0.000 0.000 0.500 0.063(11) Uiso S H
H2 -1.000 0.500 0.500 0.14(2) Uiso S H
H3 0.247 -0.169 0.279 0.060(8) Uiso . H
H4 0.463 -0.215 0.138 0.066(8) Uiso . H
H5 -0.170 -0.303 -0.027 0.062(8) Uiso . H
H6 -0.089 -0.377 0.141 0.063(8) Uiso . H

loop_
_atom_type_symbol
_atom_type_scat_dispersion_real
_atom_type_scat_dispersion_imag
_atom_type_scat_source
Mn 0.295 0.729 'International Tables Vol. IV Table 2.2B'
C 0.002 0.002 'International Tables Vol. IV Table 2.2B'
O 0.008 0.006 'International Tables Vol. IV Table 2.2B'
H 0.000 0.000 'International Tables Vol. IV Table 2.2B'
N 0.004 0.003 'International Tables Vol. IV Table 2.2B'

loop_
_geom_angle_atom_site_label_1
_geom_angle_atom_site_label_2
_geom_angle_atom_site_label_3
_geom_angle_site_symmetry_1
_geom_angle_site_symmetry_3
_geom_angle
_geom_angle_publ_flag
O1 Mn O1 ? 2_555 179.9 no
O1 Mn O5 ? ? 88.18(6) no
O1 Mn O5 ? 2_555 91.82(6) no
O1 Mn O6 ? ? 91.02(6) no
O1 Mn O6 ? 2_555 88.98(6) no
O1 Mn O5 2_555 ? 91.82(6) no
O1 Mn O5 2_555 2_555 88.18(6) no
O1 Mn O6 2_555 ? 88.98(6) no
O1 Mn O6 2_555 2_555 91.02(6) no
O5 Mn O5 ? 2_555 180.0 no
O5 Mn O6 ? ? 87.90(6) no
O5 Mn O6 ? 2_555 92.10(6) no
O5 Mn O6 2_555 ? 92.10(6) no
O5 Mn O6 2_555 2_555 87.90(6) no
O6 Mn O6 ? 2_555 180.0 no
Mn O1 C1 ? ? 163.10(12) no
C2 O2 H1 ? ? 115.87(11) no
C2 O2 H3 ? 2_556 121.26(11) no
H1 O2 H3 ? 2_556 121.96(8) no
C3 O3 H2 ? ? 114.13(12) no
C4 O4 H5 ? 2_455 122.04(12) no
Mn O5 H3 ? ? 119.15(10) no
Mn O5 H4 ? ? 120.37(10) no
H3 O5 H4 ? ? 110.02(12) no
Mn O6 H4 ? 1_455 112.53(7) no
Mn O6 H5 ? ? 113.59(9) no
Mn O6 H6 ? ? 111.43(9) no
H4 O6 H5 1_455 ? 105.60(9) no
H4 O6 H6 1_455 ? 110.68(10) no
H5 O6 H6 ? ? 102.43(11) no
O1 C1 C2 ? ? 135.78(16) no
O1 C1 C4 ? ? 135.11(16) no
C2 C1 C4 ? ? 89.00(13) no
O2 C2 C1 ? ? 134.91(15) no
O2 C2 C3 ? ? 133.31(15) no
C1 C2 C3 ? ? 91.69(13) no
O3 C3 C2 ? ? 133.74(15) no
O3 C3 C4 ? ? 135.90(15) no
C2 C3 C4 ? ? 90.30(13) no
O4 C4 C1 ? ? 135.04(15) no
O4 C4 C3 ? ? 135.87(15) no
C1 C4 C3 ? ? 89.01(13) no
O2 H1 O2 ? 2_556 179.9 no
O3 H2 O3 ? 2_366 179.9 no
O2 H3 O5 2_556 ? 176.65(9) no
O2 H3 H4 2_556 ? 145.73(4) no
O5 H3 H4 ? ? 34.96(8) no
O5 H4 O6 ? 1_655 177.11(9) no
O5 H4 H3 ? ? 35.02(7) no
O6 H4 H3 1_655 ? 145.50(4) no
O4 H5 O6 2_455 ? 178.95(8) no
O4 H5 H6 2_455 ? 141.99(4) no
O6 H5 H6 ? ? 38.82(7) no
O6 H6 H5 ? ? 38.75(7) no

loop_
_geom_bond_atom_site_label_1
_geom_bond_atom_site_label_2
_geom_bond_site_symmetry_2
_geom_bond_distance
_geom_bond_publ_flag
Mn O1 ? 2.1490(14) no
Mn O1 2_555 2.1490(14) no
Mn O5 ? 2.1413(16) no
Mn O5 2_555 2.1413(16) no
Mn O6 ? 2.2185(14) no
Mn O6 2_555 2.2185(14) no
O1 C1 ? 1.234(2) no
O2 C2 ? 1.285(2) no
O2 H1 ? 1.2315(13) no
O3 C3 ? 1.269(2) no
O3 H2 ? 1.2415(14) no
O4 C4 ? 1.237(2) no
O5 H3 ? 0.9563(12) no
O5 H4 ? 0.9548(14) no
O6 H5 ? 0.9540(11) no
O6 H6 ? 0.9554(12) no
C1 C2 ? 1.448(2) no
C1 C4 ? 1.482(2) no
C2 C3 ? 1.431(2) no
C3 C4 ? 1.466(2) no

loop_
_geom_contact_atom_site_label_1
_geom_contact_atom_site_label_2
_geom_contact_distance
_geom_contact_site_symmetry_2
_geom_contact_publ_flag
O2 H3 1.7900(12) 2_556 no
O4 H5 1.7552(12) 2_455 no
O6 H4 1.8003(16) 1_455 no
H3 O2 1.7900(12) 2_556 no
H3 H4 1.5657(7) ? no
H4 O6 1.8003(16) 1_655 no
H5 O4 1.7552(12) 2_455 no
H5 H6 1.4884(4) ? no
